data_7202388
loop_
_publ_author_name
'Klap\"otke, Thomas M.'
'Mayer, Peter'
'Stierstorfer, J\"org'
'Weigand, Jan J.'

_publ_section_title
;
 Bistetrazolylamines---synthesis and characterization
;
_journal_issue 43
_journal_name_full 'Journal of Materials Chemistry'
_journal_page_first 5248
_journal_paper_doi 10.1039/b811273h
_journal_volume 18
_journal_year 2008
_chemical_formula_moiety 'C2 H3 N9'
_chemical_formula_sum 'C2 H3 N9'
_chemical_formula_weight 153.13
_chemical_name_common N,N-Bis(1H-tetrazol-5-yl)amine
_chemical_name_systematic N,N-Bis(1H-tetrazol-5-yl)amine
_space_group_IT_number 61
_symmetry_cell_setting orthorhombic
_symmetry_Int_Tables_number 61
_symmetry_space_group_name_Hall '-P 2ac 2ab'
_symmetry_space_group_name_H-M 'P b c a'
_atom_sites_solution_hydrogens geom
_atom_sites_solution_primary direct
_atom_sites_solution_secondary difmap
_audit_creation_date 13-Apr-07
_audit_creation_method SHELXL-97
_cell_angle_alpha 90.00
_cell_angle_beta 90.00
_cell_angle_gamma 90.00
_cell_formula_units_Z 16
_cell_length_a 11.109(2)
_cell_length_b 9.2272(18)
_cell_length_c 21.327(4)
_cell_measurement_reflns_used 17997
_cell_measurement_temperature 200(2)
_cell_measurement_theta_max 27.485
_cell_measurement_theta_min 3.134
_cell_volume 2186.1(7)
_computing_cell_refinement 'HKL Scalepack (Otwinowski & Minor 1997)'
_computing_data_collection 'Collect (Bruker AXS BV, 1997-2004)'
_computing_data_reduction 'HKL Denzo and Scalepack (Otwinowski & Minor 1997)'
_computing_molecular_graphics
;
'ORTEP (M. N. Burnett, C. K. Johnson, ORTEP-III: Oak Ridge Thermal Ellipsoid
;
_computing_publication_material 'PLATON (A. L. Spek, Acta Crystallogr, Sect. A, 1990, 46, C34, 1995 version).'
_computing_structure_refinement 'SHELXL-97 (Sheldrick, 1997)'
_computing_structure_solution SIR-92
_diffrn_ambient_temperature 200
_diffrn_detector_area_resol_mean 9
_diffrn_measured_fraction_theta_full 0.998
_diffrn_measured_fraction_theta_max 0.998
_diffrn_measurement_device '95mm CCD camera on \k-goniostat'
_diffrn_measurement_device_type KappaCCD
_diffrn_measurement_method omega-scan
_diffrn_orient_matrix_type 'by Bruker AXS Collect from scalepack cell'
_diffrn_orient_matrix_UB_11 0.0729009
_diffrn_orient_matrix_UB_12 -0.0643447
_diffrn_orient_matrix_UB_13 -0.0089618
_diffrn_orient_matrix_UB_21 0.0731543
_diffrn_orient_matrix_UB_22 0.0438376
_diffrn_orient_matrix_UB_23 0.0259880
_diffrn_orient_matrix_UB_31 -0.0328495
_diffrn_orient_matrix_UB_32 -0.0451721
_diffrn_orient_matrix_UB_33 0.0379858
_diffrn_radiation_collimation 0.5
_diffrn_radiation_monochromator 'vertically mounted graphite crystal'
_diffrn_radiation_source 'fine-focus sealed tube'
_diffrn_radiation_type 'Mo K\a'
_diffrn_radiation_wavelength 0.71073
_diffrn_reflns_av_R_equivalents 0.0259
_diffrn_reflns_av_sigmaI/netI 0.0340
_diffrn_reflns_limit_h_max 13
_diffrn_reflns_limit_h_min -13
_diffrn_reflns_limit_k_max 11
_diffrn_reflns_limit_k_min -11
_diffrn_reflns_limit_l_max 26
_diffrn_reflns_limit_l_min -26
_diffrn_reflns_number 4201
_diffrn_reflns_theta_full 26.49
_diffrn_reflns_theta_max 26.49
_diffrn_reflns_theta_min 3.45
_diffrn_source_current 55.00
_diffrn_source_power 3.025
_diffrn_source_type 'Spellman generator'
_diffrn_source_voltage 55.00
_exptl_absorpt_coefficient_mu 0.147
_exptl_absorpt_correction_type none
_exptl_crystal_colour colourless
_exptl_crystal_density_diffrn 1.861
_exptl_crystal_density_method 'not measured'
_exptl_crystal_description rod
_exptl_crystal_F_000 1248
_exptl_crystal_size_max 0.19
_exptl_crystal_size_mid 0.06
_exptl_crystal_size_min 0.05
_refine_diff_density_max 0.252
_refine_diff_density_min -0.278
_refine_diff_density_rms 0.060
_refine_ls_extinction_method none
_refine_ls_goodness_of_fit_ref 1.064
_refine_ls_hydrogen_treatment refall
_refine_ls_matrix_type full
_refine_ls_number_parameters 223
_refine_ls_number_reflns 2257
_refine_ls_number_restraints 0
_refine_ls_restrained_S_all 1.064
_refine_ls_R_factor_all 0.0645
_refine_ls_R_factor_gt 0.0396
_refine_ls_shift/su_max 0.000
_refine_ls_shift/su_mean 0.000
_refine_ls_structure_factor_coef Fsqd
_refine_ls_weighting_scheme calc
_refine_ls_wR_factor_gt 0.0910
_refine_ls_wR_factor_ref 0.1022
_reflns_number_gt 1618
_reflns_number_total 2257
_reflns_threshold_expression >2sigma(I)
_cod_data_source_file b811273h.txt
_cod_data_source_block ln186
_cod_original_cell_volume 2186.2(7)
_cod_database_code 7202388
_kl_diffrn_measurement_scan_step_degree 1.50

loop_
_symmetry_equiv_pos_as_xyz
'x, y, z'
'-x+1/2, -y, z+1/2'
'-x, y+1/2, -z+1/2'
'x+1/2, -y+1/2, -z'
'-x, -y, -z'
'x-1/2, y, -z-1/2'
'x, -y-1/2, z-1/2'
'-x-1/2, y-1/2, z'

loop_
_atom_site_label
_atom_site_type_symbol
_atom_site_fract_x
_atom_site_fract_y
_atom_site_fract_z
_atom_site_U_iso_or_equiv
_atom_site_adp_type
_atom_site_occupancy
_atom_site_symmetry_multiplicity
_atom_site_calc_flag
_atom_site_refinement_flags
_atom_site_disorder_assembly
_atom_site_disorder_group
H12 H 0.9323(17) 0.313(2) 0.3496(8) 0.026(5) Uiso 1 1 d . . .
H1 H 0.7578(17) 0.319(3) 0.1883(8) 0.033(6) Uiso 1 1 d . . .
H16 H 1.2027(16) 0.297(2) 0.5443(9) 0.027(5) Uiso 1 1 d . . .
H6 H 0.6262(17) 0.311(2) 0.2863(9) 0.034(6) Uiso 1 1 d . . .
H11 H 1.064(2) 0.312(3) 0.4493(11) 0.062(7) Uiso 1 1 d . . .
H2 H 0.896(2) 0.325(3) 0.0939(10) 0.050(7) Uiso 1 1 d . . .
N6 N 0.63976(13) 0.21983(17) 0.27951(7) 0.0241(4) Uani 1 1 d . . .
C1 C 0.82066(14) 0.15387(18) 0.14078(8) 0.0187(4) Uani 1 1 d . . .
N2 N 0.88117(13) 0.22649(16) 0.09653(7) 0.0231(4) Uani 1 1 d . . .
N1 N 0.75473(13) 0.22195(17) 0.18607(7) 0.0221(3) Uani 1 1 d . . .
C2 C 0.69819(14) 0.14991(18) 0.23367(8) 0.0196(4) Uani 1 1 d . . .
N9 N 0.68972(12) 0.00893(15) 0.24293(7) 0.0215(3) Uani 1 1 d . . .
N3 N 0.93687(13) 0.12911(16) 0.05922(7) 0.0258(4) Uani 1 1 d . . .
N5 N 0.83412(13) 0.01358(15) 0.13189(7) 0.0222(4) Uani 1 1 d . . .
N8 N 0.62422(13) -0.00481(16) 0.29709(7) 0.0255(4) Uani 1 1 d . . .
N4 N 0.90769(13) 0.00358(15) 0.08066(7) 0.0242(4) Uani 1 1 d . . .
N7 N 0.59437(14) 0.11976(16) 0.31929(7) 0.0277(4) Uani 1 1 d . . .
N12 N 0.95004(13) 0.21830(16) 0.35359(7) 0.0237(4) Uani 1 1 d . . .
C11 C 1.01228(14) 0.14322(17) 0.39662(8) 0.0193(4) Uani 1 1 d . . .
N14 N 0.94343(13) -0.00238(15) 0.32788(7) 0.0238(4) Uani 1 1 d . . .
C12 C 1.13358(15) 0.13377(18) 0.48968(8) 0.0193(4) Uani 1 1 d . . .
N15 N 1.01069(13) 0.00450(14) 0.38156(7) 0.0209(3) Uani 1 1 d . . .
N19 N 1.15658(13) -0.00605(16) 0.49247(7) 0.0226(4) Uani 1 1 d . . .
N16 N 1.19070(13) 0.20155(16) 0.53660(7) 0.0224(4) Uani 1 1 d . . .
N11 N 1.06685(13) 0.20754(16) 0.44644(7) 0.0220(4) Uani 1 1 d . . .
N18 N 1.23165(13) -0.02004(16) 0.54296(7) 0.0247(4) Uani 1 1 d . . .
N13 N 0.90719(13) 0.12382(16) 0.31060(7) 0.0260(4) Uani 1 1 d . . .
N17 N 1.25358(14) 0.10285(16) 0.56942(7) 0.0252(4) Uani 1 1 d . . .

loop_
_atom_site_aniso_label
_atom_site_aniso_U_11
_atom_site_aniso_U_22
_atom_site_aniso_U_33
_atom_site_aniso_U_23
_atom_site_aniso_U_13
_atom_site_aniso_U_12
N6 0.0299(8) 0.0145(8) 0.0278(8) 0.0000(7) 0.0030(7) 0.0014(7)
C1 0.0198(8) 0.0169(9) 0.0194(9) 0.0008(7) -0.0041(7) -0.0009(7)
N2 0.0287(8) 0.0133(8) 0.0274(8) 0.0001(7) 0.0033(7) -0.0002(6)
N1 0.0295(8) 0.0110(8) 0.0259(8) 0.0008(6) 0.0039(7) 0.0000(6)
C2 0.0193(8) 0.0167(9) 0.0229(9) -0.0010(7) -0.0028(7) -0.0006(7)
N9 0.0248(7) 0.0173(8) 0.0222(8) 0.0010(6) -0.0008(6) -0.0008(6)
N3 0.0320(8) 0.0193(8) 0.0263(9) -0.0012(7) 0.0028(7) -0.0001(6)
N5 0.0276(8) 0.0151(8) 0.0237(8) -0.0011(6) 0.0018(6) -0.0002(6)
N8 0.0307(8) 0.0212(8) 0.0246(8) 0.0018(6) 0.0027(7) 0.0003(7)
N4 0.0298(8) 0.0173(8) 0.0255(8) -0.0010(6) 0.0017(7) -0.0016(7)
N7 0.0340(9) 0.0207(8) 0.0283(9) 0.0015(7) 0.0056(7) 0.0002(7)
N12 0.0275(8) 0.0148(8) 0.0289(9) -0.0013(6) -0.0041(7) 0.0017(6)
C11 0.0182(8) 0.0185(9) 0.0211(9) 0.0017(7) 0.0032(7) -0.0010(7)
N14 0.0237(8) 0.0237(9) 0.0241(8) -0.0027(7) -0.0020(6) 0.0011(7)
C12 0.0217(8) 0.0164(9) 0.0198(9) 0.0003(7) 0.0033(7) -0.0015(7)
N15 0.0246(7) 0.0167(8) 0.0214(8) -0.0001(6) -0.0009(6) 0.0002(6)
N19 0.0272(8) 0.0179(8) 0.0226(8) 0.0009(6) 0.0006(6) 0.0022(6)
N16 0.0291(8) 0.0146(8) 0.0236(8) -0.0005(7) -0.0023(7) -0.0006(6)
N11 0.0305(8) 0.0146(8) 0.0209(8) -0.0015(6) -0.0021(7) 0.0008(6)
N18 0.0298(8) 0.0202(8) 0.0241(8) -0.0001(6) -0.0022(7) 0.0009(6)
N13 0.0282(8) 0.0203(8) 0.0294(9) -0.0019(7) -0.0058(7) 0.0000(7)
N17 0.0298(8) 0.0191(8) 0.0268(8) 0.0005(6) -0.0006(7) 0.0004(6)

loop_
_atom_type_symbol
_atom_type_description
_atom_type_scat_dispersion_real
_atom_type_scat_dispersion_imag
_atom_type_scat_source
C C 0.0033 0.0016 'International Tables Vol C Tables 4.2.6.8 and 6.1.1.4'
H H 0.0000 0.0000 'International Tables Vol C Tables 4.2.6.8 and 6.1.1.4'
N N 0.0061 0.0033 'International Tables Vol C Tables 4.2.6.8 and 6.1.1.4'

loop_
_exptl_crystal_face_index_h
_exptl_crystal_face_index_k
_exptl_crystal_face_index_l
_exptl_crystal_face_perp_dist
0 0 1 0.020000
0 0 -1 0.030000
0 1 0 0.020000
0 -1 0 0.040000
1 0 0 0.080000
-1 0 0 0.110000

loop_
_geom_angle_atom_site_label_1
_geom_angle_atom_site_label_2
_geom_angle_atom_site_label_3
_geom_angle
_geom_angle_site_symmetry_1
_geom_angle_site_symmetry_3
_geom_angle_publ_flag
C2 N6 N7 108.05(14) . . ?
C2 N6 H6 132.4(13) . . ?
N7 N6 H6 119.5(13) . . ?
N5 C1 N2 109.49(15) . . ?
N5 C1 N1 127.96(16) . . ?
N2 C1 N1 122.54(16) . . ?
C1 N2 N3 108.21(14) . . ?
C1 N2 H2 128.5(14) . . ?
N3 N2 H2 122.5(14) . . ?
C1 N1 C2 123.26(16) . . ?
C1 N1 H1 118.4(12) . . ?
C2 N1 H1 117.7(12) . . ?
N9 C2 N6 109.34(15) . . ?
N9 C2 N1 128.59(16) . . ?
N6 C2 N1 122.06(16) . . ?
C2 N9 N8 104.79(14) . . ?
N4 N3 N2 105.92(14) . . ?
C1 N5 N4 104.43(14) . . ?
N7 N8 N9 111.36(14) . . ?
N3 N4 N5 111.94(13) . . ?
N8 N7 N6 106.45(14) . . ?
C11 N12 N13 108.20(14) . . ?
C11 N12 H12 132.7(12) . . ?
N13 N12 H12 119.0(12) . . ?
N15 C11 N12 109.12(15) . . ?
N15 C11 N11 128.27(15) . . ?
N12 C11 N11 122.61(15) . . ?
N13 N14 N15 111.64(13) . . ?
N19 C12 N16 109.38(15) . . ?
N19 C12 N11 128.64(16) . . ?
N16 C12 N11 121.94(16) . . ?
C11 N15 N14 104.82(13) . . ?
C12 N19 N18 104.26(14) . . ?
C12 N16 N17 108.59(14) . . ?
C12 N16 H16 131.2(12) . . ?
N17 N16 H16 119.2(12) . . ?
C11 N11 C12 123.54(15) . . ?
C11 N11 H11 118.1(14) . . ?
C12 N11 H11 118.1(14) . . ?
N17 N18 N19 112.12(14) . . ?
N14 N13 N12 106.21(14) . . ?
N18 N17 N16 105.64(14) . . ?

loop_
_geom_bond_atom_site_label_1
_geom_bond_atom_site_label_2
_geom_bond_distance
_geom_bond_site_symmetry_2
_geom_bond_publ_flag
N6 C2 1.339(2) . ?
N6 N7 1.352(2) . ?
N6 H6 0.86(2) . ?
C1 N5 1.317(2) . ?
C1 N2 1.339(2) . ?
C1 N1 1.365(2) . ?
N2 N3 1.350(2) . ?
N2 H2 0.92(2) . ?
N1 C2 1.366(2) . ?
N1 H1 0.90(2) . ?
C2 N9 1.319(2) . ?
N9 N8 1.371(2) . ?
N3 N4 1.287(2) . ?
N5 N4 1.368(2) . ?
N8 N7 1.287(2) . ?
N12 C11 1.342(2) . ?
N12 N13 1.352(2) . ?
N12 H12 0.90(2) . ?
C11 N15 1.320(2) . ?
C11 N11 1.360(2) . ?
N14 N13 1.286(2) . ?
N14 N15 1.368(2) . ?
C12 N19 1.317(2) . ?
C12 N16 1.340(2) . ?
C12 N11 1.365(2) . ?
N19 N18 1.368(2) . ?
N16 N17 1.344(2) . ?
N16 H16 0.91(2) . ?
N11 H11 0.97(3) . ?
N18 N17 1.290(2) . ?

loop_
_geom_contact_atom_site_label_1
_geom_contact_atom_site_label_2
_geom_contact_distance
_geom_contact_site_symmetry_1
_geom_contact_site_symmetry_2
_geom_contact_publ_flag
? ? ? ? ? ?

loop_
_geom_hbond_atom_site_label_D
_geom_hbond_atom_site_label_H
_geom_hbond_atom_site_label_A
_geom_hbond_distance_DH
_geom_hbond_distance_HA
_geom_hbond_distance_DA
_geom_hbond_angle_DHA
_geom_hbond_site_symmetry_A
N1 H1 N9 0.90(2) 2.18(2) 2.977(2) 147.0(16) 8_765
N1 H1 N5 0.90(2) 2.39(2) 3.090(2) 135.0(15) 8_765
N16 H16 N18 0.91(2) 1.84(2) 2.713(2) 161.5(17) 8_865
N11 H11 N4 0.97(3) 1.90(3) 2.806(2) 154(2) 3_755
N2 H2 N15 0.92(2) 2.02(2) 2.871(2) 152(2) 3_755
N2 H2 N19 0.92(2) 2.48(2) 3.141(2) 128.3(17) 3_755

loop_
_geom_torsion_atom_site_label_1
_geom_torsion_atom_site_label_2
_geom_torsion_atom_site_label_3
_geom_torsion_atom_site_label_4
_geom_torsion
_geom_torsion_site_symmetry_1
_geom_torsion_site_symmetry_2
_geom_torsion_site_symmetry_3
_geom_torsion_site_symmetry_4
_geom_torsion_publ_flag
N5 C1 N2 N3 -1.35(19) . . . . ?
N1 C1 N2 N3 179.91(15) . . . . ?
N5 C1 N1 C2 5.4(3) . . . . ?
N2 C1 N1 C2 -176.09(15) . . . . ?
N7 N6 C2 N9 0.77(19) . . . . ?
N7 N6 C2 N1 -179.69(15) . . . . ?
C1 N1 C2 N9 -4.4(3) . . . . ?
C1 N1 C2 N6 176.14(15) . . . . ?
N6 C2 N9 N8 -0.59(18) . . . . ?
N1 C2 N9 N8 179.92(16) . . . . ?
C1 N2 N3 N4 1.05(18) . . . . ?
N2 C1 N5 N4 1.06(18) . . . . ?
N1 C1 N5 N4 179.72(16) . . . . ?
C2 N9 N8 N7 0.20(19) . . . . ?
N2 N3 N4 N5 -0.40(19) . . . . ?
C1 N5 N4 N3 -0.40(19) . . . . ?
N9 N8 N7 N6 0.27(19) . . . . ?
C2 N6 N7 N8 -0.63(19) . . . . ?
N13 N12 C11 N15 0.58(19) . . . . ?
N13 N12 C11 N11 -179.89(15) . . . . ?
N12 C11 N15 N14 -0.77(18) . . . . ?
N11 C11 N15 N14 179.73(16) . . . . ?
N13 N14 N15 C11 0.73(19) . . . . ?
N16 C12 N19 N18 -0.67(18) . . . . ?
N11 C12 N19 N18 177.20(16) . . . . ?
N19 C12 N16 N17 1.20(19) . . . . ?
N11 C12 N16 N17 -176.84(15) . . . . ?
N15 C11 N11 C12 1.5(3) . . . . ?
N12 C11 N11 C12 -177.96(16) . . . . ?
N19 C12 N11 C11 -0.8(3) . . . . ?
N16 C12 N11 C11 176.86(15) . . . . ?
C12 N19 N18 N17 -0.10(19) . . . . ?
N15 N14 N13 N12 -0.38(19) . . . . ?
C11 N12 N13 N14 -0.12(19) . . . . ?
N19 N18 N17 N16 0.82(18) . . . . ?
C12 N16 N17 N18 -1.22(18) . . . . ?
